data_7229813
loop_
_publ_author_name
'You, Li-Xin'
'Zhao, Bai-Bei'
'Liu, Hui-Jie'
'Wang, Shu-Ju'
'Xiong, Gang'
'He, Yong-Ke'
'Ding, Fu'
'Joos, Jonas J.'
'Smet, Philippe F.'
'Sun, Ya-Guang'

_publ_section_title
;
 2D and 3D lanthanide metal--organic frameworks constructed from three
 benzenedicarboxylate ligands: synthesis, structure and luminescent
 properties
;
_journal_issue 5
_journal_name_full CrystEngComm
_journal_page_first 615
_journal_paper_doi 10.1039/C7CE01773A
_journal_volume 20
_journal_year 2018
_chemical_formula_moiety 'C51 H39 Gd4 N O29, C3 H7 N O, 1.5(H2 O)'
_chemical_formula_sum 'C54 H49 Gd4 N2 O31.5'
_chemical_formula_weight 1858.95
_space_group_crystal_system triclinic
_space_group_IT_number 2
_space_group_name_Hall '-P 1'
_space_group_name_H-M_alt 'P -1'
_symmetry_space_group_name_Hall '-P 1'
_symmetry_space_group_name_H-M 'P -1'
_atom_sites_solution_hydrogens mixed
_atom_sites_solution_primary direct
_audit_block_doi 10.5517/cc1j7mp2
_audit_creation_date 2017-12-04
_audit_creation_method
;
Olex2 1.2
(compiled 2016.09.09 svn.r3337 for OlexSys, GUI svn.r5227)
;
_audit_update_record
;
2015-06-18 deposited with the CCDC.
2017-12-27 downloaded from the CCDC.
;
_cell_angle_alpha 86.61(3)
_cell_angle_beta 83.77(3)
_cell_angle_gamma 78.89(3)
_cell_formula_units_Z 2
_cell_length_a 10.850(2)
_cell_length_b 14.180(3)
_cell_length_c 20.180(4)
_cell_measurement_reflns_used 8612
_cell_measurement_temperature 293
_cell_measurement_theta_max 27.5
_cell_measurement_theta_min 3.0
_cell_volume 3026.2(11)
_computing_cell_refinement
;
CrystalClear-SM Expert 2.0 r1 (Rigaku, 2009)
;
_computing_data_collection
;
CrystalClear-SM Expert 2.0 r1 (Rigaku, 2009)
;
_computing_data_reduction
;
CrystalClear-SM Expert 2.0 r1 (Rigaku, 2009)
;
_computing_molecular_graphics 'Olex2 (Dolomanov et al., 2009)'
_computing_publication_material 'Olex2 (Dolomanov et al., 2009)'
_computing_structure_refinement 'ShelXL (Sheldrick, 2015)'
_computing_structure_solution 'ShelXS (Sheldrick, 2008)'
_diffrn_ambient_temperature 293
_diffrn_detector CCD
_diffrn_detector_area_resol_mean 13.6612
_diffrn_measured_fraction_theta_full 0.997
_diffrn_measured_fraction_theta_max 0.993
_diffrn_measurement_details
;
scan:
    Number of images: 180
               Slice: -60.0000 - 120.0000
         Image width: 1.0000
            Exp time: 20.0000
       Rotation axis: Omega
               Omega: 0.0000
                 Chi: 54.0000
                 Phi: 0.0000
                 XTD: 50.1500
              2theta: 29.8760
scan:
    Number of images: 180
               Slice: -60.0000 - 120.0000
         Image width: 1.0000
            Exp time: 20.0000
       Rotation axis: Omega
               Omega: 0.0000
                 Chi: 54.0000
                 Phi: 120.0000
                 XTD: 50.1500
              2theta: 29.8760
scan:
    Number of images: 180
               Slice: -60.0000 - 120.0000
         Image width: 1.0000
            Exp time: 20.0000
       Rotation axis: Omega
               Omega: 0.0000
                 Chi: 54.0000
                 Phi: 240.0000
                 XTD: 50.1500
              2theta: 29.8760
;
_diffrn_measurement_device
;
XtaLABmini: Fixed Chi 2 circle
;
_diffrn_measurement_device_type 'Rigaku Mercury375R (2x2 bin mode)'
_diffrn_measurement_method 'profile data from \w-scans'
_diffrn_measurement_specimen_support Fiber
_diffrn_orient_matrix_type d*Trek
_diffrn_orient_matrix_UB_11 0.056897
_diffrn_orient_matrix_UB_12 0.028318
_diffrn_orient_matrix_UB_13 0.069706
_diffrn_orient_matrix_UB_21 -0.009324
_diffrn_orient_matrix_UB_22 0.061682
_diffrn_orient_matrix_UB_23 -0.035708
_diffrn_orient_matrix_UB_31 -0.042438
_diffrn_orient_matrix_UB_32 0.006069
_diffrn_orient_matrix_UB_33 0.025489
_diffrn_radiation_monochromator 'Graphite Monochromator'
_diffrn_radiation_type MoK\a
_diffrn_radiation_wavelength 0.71073
_diffrn_reflns_av_R_equivalents 0.1161
_diffrn_reflns_av_unetI/netI 0.1074
_diffrn_reflns_Laue_measured_fraction_full 0.997
_diffrn_reflns_Laue_measured_fraction_max 0.993
_diffrn_reflns_limit_h_max 14
_diffrn_reflns_limit_h_min -14
_diffrn_reflns_limit_k_max 18
_diffrn_reflns_limit_k_min -18
_diffrn_reflns_limit_l_max 26
_diffrn_reflns_limit_l_min -26
_diffrn_reflns_number 31061
_diffrn_reflns_point_group_measured_fraction_full 0.997
_diffrn_reflns_point_group_measured_fraction_max 0.993
_diffrn_reflns_theta_full 25.242
_diffrn_reflns_theta_max 27.508
_diffrn_reflns_theta_min 3.049
_diffrn_source 'Sealed Tube'
_diffrn_source_current 12.0
_diffrn_source_power 0.6
_diffrn_source_voltage 50.0
_exptl_absorpt_coefficient_mu 4.422
_exptl_absorpt_correction_T_max 0.997
_exptl_absorpt_correction_T_min 0.994
_exptl_absorpt_correction_type numerical
_exptl_crystal_colour Colorless
_exptl_crystal_density_diffrn 2.040
_exptl_crystal_description Prism
_exptl_crystal_F_000 1790
_exptl_crystal_size_max 0.2
_exptl_crystal_size_mid 0.2
_exptl_crystal_size_min 0.2
_refine_diff_density_max 1.764
_refine_diff_density_min -1.530
_refine_diff_density_rms 0.185
_refine_ls_extinction_method none
_refine_ls_goodness_of_fit_ref 1.055
_refine_ls_hydrogen_treatment constr
_refine_ls_matrix_type full
_refine_ls_number_parameters 836
_refine_ls_number_reflns 13814
_refine_ls_number_restraints 62
_refine_ls_restrained_S_all 1.055
_refine_ls_R_factor_all 0.0483
_refine_ls_R_factor_gt 0.0424
_refine_ls_shift/su_max 0.001
_refine_ls_shift/su_mean 0.000
_refine_ls_structure_factor_coef Fsqd
_refine_ls_weighting_details 'w=1/[\s^2^(Fo^2^)+(0.0272P)^2^] where P=(Fo^2^+2Fc^2^)/3'
_refine_ls_weighting_scheme calc
_refine_ls_wR_factor_gt 0.1064
_refine_ls_wR_factor_ref 0.1112
_reflns_Friedel_coverage 0.000
_reflns_number_gt 12220
_reflns_number_total 13814
_reflns_threshold_expression 'I > 2\s(I)'
_cod_data_source_file c7ce01773a2.cif
_cod_data_source_block shelxl_CCDC5
_cod_depositor_comments
;
The following automatic conversions were performed:

'_exptl_absorpt_correction_type' value 'Numerical' changed to
'numerical' according to
/home/data/users/saulius/crontab/automatic-downloads/rss-feeds/RSC/lib/dictionaries/cif_core.dic
dictionary named 'cif_core.dic' version 2.4.2 from 2011-04-26.

Automatic conversion script
Id: cif_fix_values 4973 2017-02-22 13:04:09Z antanas 

 Adding full bibliography for 7229803--7229819.cif.
;
_cod_original_cell_volume 3026.3(11)
_cod_original_formula_sum 'C54 H49 Gd4 N2 O31.50'
_cod_database_code 7229813
_shelx_space_group_comment
;
The symmetry employed for this shelxl refinement is uniquely defined
by the following loop, which should always be used as a source of
symmetry information in preference to the above space-group names.
They are only intended as comments.
;
_olex2_refinement_description
;
1. Fixed Uiso
 At 1.2 times of:
  All C(H) groups, {H31A,H31B} of O31, {H28A,H28B} of O28, {H25A,H25B} of O25,
   {H26A,H26B} of O26, {H27A,H27B} of O27
 At 1.5 times of:
  All C(H,H,H) groups, {H1AA,H1AB} of O1A
2. Restrained distances
 H27B-H1AA
 2.2 with sigma of 0.01
 H1AA-H27A
 2.2 with sigma of 0.01
3. Uiso/Uaniso restraints and constraints
C51 \\sim N2 \\sim C52 \\sim C50 \\sim O30: within 3.8A with sigma of 0.01 and
sigma for terminal atoms of 0.01
4. Others
 Fixed Sof: O1A(0.5) H1AA(0.5) H1AB(0.5)
5.a Riding coordinates:
 O25(H25A,H25B), O26(H26A,H26B), O27(H27A,H27B), O28(H28A,H28B), O31(H31A,H31B)
5.b Free rotating group:
 O1A(H1AA,H1AB)
5.c Aromatic/amide H refined with riding coordinates:
 C3(H3), C4(H4), C5(H5), C7(H7), C11(H11), C12(H12), C13(H13), C15(H15),
 C19(H19), C20(H20), C21(H21), C23(H23), C27(H27), C28(H28), C29(H29), C31(H31),
  C34(H34), C35(H35), C37(H37), C41(H41), C43(H43), C44(H44), C45(H45),
 C47(H47), C110(H110), C50(H50)
5.d Idealised Me refined as rotating group:
 C48(H48A,H48B,H48C), C49(H49A,H49B,H49C), C51(H51A,H51B,H51C), C52(H52A,H52B,
 H52C)
;
_shelx_shelxl_version_number 2016/6
_olex2_submission_special_instructions 'No special instructions were received'

loop_
_space_group_symop_operation_xyz
'x, y, z'
'-x, -y, -z'

loop_
_atom_site_label
_atom_site_type_symbol
_atom_site_fract_x
_atom_site_fract_y
_atom_site_fract_z
_atom_site_U_iso_or_equiv
_atom_site_adp_type
_atom_site_occupancy
_atom_site_site_symmetry_order
_atom_site_calc_flag
_atom_site_refinement_flags_posn
_atom_site_refinement_flags_adp
_atom_site_refinement_flags_occupancy
Gd1 Gd 0.41396(2) 0.73305(2) 0.19791(2) 0.01864(7) Uani 1 1 d . . .
Gd2 Gd 0.78885(2) 0.94529(2) 0.17389(2) 0.01754(7) Uani 1 1 d . . .
Gd3 Gd 0.22915(2) 0.80716(2) 0.69112(2) 0.01758(7) Uani 1 1 d . . .
Gd4 Gd 0.45494(2) 0.48765(2) 0.35235(2) 0.02180(7) Uani 1 1 d . . .
O1 O 0.0830(4) 0.8485(4) 0.60672(19) 0.0425(11) Uani 1 1 d . . .
O2 O 0.2465(4) 0.7379(3) 0.58083(19) 0.0379(10) Uani 1 1 d . . .
O3 O 0.2665(4) 0.5986(3) 0.34599(19) 0.0306(8) Uani 1 1 d . . .
O4 O 0.2402(3) 0.7192(3) 0.27022(18) 0.0289(8) Uani 1 1 d . . .
O5 O 0.3621(4) 1.3514(3) 0.3484(3) 0.0503(12) Uani 1 1 d . . .
O6 O 0.5543(4) 1.2692(3) 0.3235(2) 0.0314(9) Uani 1 1 d . . .
O7 O 0.5722(4) 0.9660(3) 0.2031(2) 0.0338(9) Uani 1 1 d . . .
O8 O 0.4236(4) 0.8799(3) 0.2328(2) 0.0342(9) Uani 1 1 d . . .
O9 O 0.7019(5) 1.0643(3) 0.3678(2) 0.0450(12) Uani 1 1 d . . .
O10 O 0.7707(4) 0.9591(4) 0.2883(2) 0.0460(12) Uani 1 1 d . . .
O11 O 0.5033(4) 0.6873(3) 0.3038(2) 0.0324(9) Uani 1 1 d . . .
O12 O 0.4931(4) 0.6201(2) 0.4063(2) 0.0314(9) Uani 1 1 d . . .
O13 O 0.7099(4) 0.1614(3) 0.20597(18) 0.0292(8) Uani 1 1 d . . .
O14 O 0.7077(4) 0.0920(3) 0.11085(19) 0.0342(9) Uani 1 1 d . . .
O15 O 0.4112(4) 0.5869(3) 0.1480(2) 0.0355(9) Uani 1 1 d . . .
O16 O 0.4542(5) 0.4944(4) 0.2389(2) 0.0514(13) Uani 1 1 d . . .
O17 O 0.9604(4) 1.1353(3) 0.24815(18) 0.0310(9) Uani 1 1 d . . .
O18 O 0.9586(4) 1.0197(3) 0.17861(19) 0.0293(8) Uani 1 1 d . . .
O19 O 0.8933(4) 0.9211(3) 0.05929(19) 0.0318(9) Uani 1 1 d . . .
O20 O 0.7128(4) 0.8728(4) 0.07962(19) 0.0418(11) Uani 1 1 d . . .
O21 O 0.6706(4) 0.4745(3) 0.3118(2) 0.0366(9) Uani 1 1 d . . .
O22 O 0.8011(4) 0.3440(3) 0.2759(2) 0.0421(11) Uani 1 1 d . . .
O23 O 0.9707(3) 0.8015(3) 0.1933(2) 0.0307(9) Uani 1 1 d . . .
O24 O 0.7755(4) 0.7800(3) 0.2077(2) 0.0317(9) Uani 1 1 d . . .
O25 O 0.5693(4) 0.4104(3) 0.4420(2) 0.0339(9) Uani 1 1 d . . .
H25A H 0.607688 0.442444 0.464376 0.041 Uiso 1 1 d R . .
H25B H 0.571548 0.350884 0.451356 0.041 Uiso 1 1 d R . .
O26 O 0.2272(4) 0.7939(3) 0.1447(2) 0.0380(10) Uani 1 1 d . . .
H26A H 0.231634 0.826156 0.107873 0.046 Uiso 1 1 d R . .
H26B H 0.156324 0.783246 0.162443 0.046 Uiso 1 1 d R . .
O27 O 0.4680(4) 0.8224(3) 0.09327(19) 0.0411(11) Uani 1 1 d . . .
H27A H 0.534917 0.845973 0.088445 0.049 Uiso 1 1 d DR . .
H27B H 0.419937 0.829333 0.062075 0.049 Uiso 1 1 d DR . .
O28 O 0.6264(4) 0.6776(3) 0.1607(2) 0.0387(10) Uani 1 1 d . . .
H28A H 0.659085 0.701517 0.124990 0.046 Uiso 1 1 d R . .
H28B H 0.670745 0.633437 0.182960 0.046 Uiso 1 1 d R . .
O29 O 0.3144(4) 0.4829(3) 0.4582(2) 0.0420(10) Uani 1 1 d . . .
N1 N 0.1731(6) 0.4230(5) 0.5325(4) 0.064(2) Uani 1 1 d . . .
C1 C 0.1489(5) 0.7950(4) 0.5642(3) 0.0265(11) Uani 1 1 d . . .
C2 C 0.1170(5) 0.8015(4) 0.4934(3) 0.0234(10) Uani 1 1 d . . .
C3 C 0.0221(5) 0.8779(4) 0.4747(3) 0.0326(12) Uani 1 1 d . . .
H3 H -0.024595 0.918159 0.506879 0.039 Uiso 1 1 calc R . .
C4 C -0.0018(6) 0.8934(5) 0.4084(3) 0.0383(14) Uani 1 1 d . . .
H4 H -0.061355 0.945918 0.395775 0.046 Uiso 1 1 calc R . .
C5 C 0.0627(5) 0.8307(4) 0.3610(3) 0.0309(12) Uani 1 1 d . . .
H5 H 0.046846 0.841212 0.316576 0.037 Uiso 1 1 calc R . .
C6 C 0.1521(5) 0.7513(4) 0.3799(2) 0.0221(10) Uani 1 1 d . . .
C7 C 0.1798(5) 0.7374(4) 0.4462(3) 0.0240(10) Uani 1 1 d . . .
H7 H 0.240279 0.685372 0.458678 0.029 Uiso 1 1 calc R . .
C8 C 0.2241(4) 0.6840(4) 0.3287(2) 0.0213(10) Uani 1 1 d . . .
C9 C 0.4368(5) 1.2757(4) 0.3322(3) 0.0273(11) Uani 1 1 d . . .
C10 C 0.3797(5) 1.1889(4) 0.3227(3) 0.0266(11) Uani 1 1 d . . .
C11 C 0.2598(6) 1.1821(5) 0.3532(3) 0.0402(15) Uani 1 1 d . . .
H11 H 0.213057 1.232467 0.377928 0.048 Uiso 1 1 calc R . .
C12 C 0.2105(6) 1.1008(5) 0.3467(4) 0.0442(16) Uani 1 1 d . . .
H12 H 0.131596 1.095899 0.368300 0.053 Uiso 1 1 calc R . .
C13 C 0.2782(6) 1.0257(4) 0.3080(3) 0.0381(14) Uani 1 1 d . . .
H13 H 0.243953 0.971523 0.303056 0.046 Uiso 1 1 calc R . .
C14 C 0.3968(5) 1.0326(4) 0.2769(3) 0.0232(10) Uani 1 1 d . . .
C15 C 0.4476(5) 1.1143(3) 0.2840(3) 0.0234(10) Uani 1 1 d . . .
H15 H 0.526896 1.118950 0.262825 0.028 Uiso 1 1 calc R . .
C16 C 0.4686(5) 0.9552(4) 0.2347(2) 0.0230(10) Uani 1 1 d . . .
C17 C 0.7115(5) 0.9833(4) 0.3439(3) 0.0272(12) Uani 1 1 d . . .
C18 C 0.6486(5) 0.9119(3) 0.3852(2) 0.0217(10) Uani 1 1 d . . .
C19 C 0.6193(6) 0.9246(4) 0.4539(3) 0.0338(13) Uani 1 1 d . . .
H19 H 0.644148 0.974483 0.473795 0.041 Uiso 1 1 calc R . .
C20 C 0.5528(7) 0.8623(4) 0.4923(3) 0.0419(16) Uani 1 1 d . . .
H20 H 0.531709 0.871607 0.537673 0.050 Uiso 1 1 calc R . .
C21 C 0.5178(6) 0.7865(4) 0.4630(3) 0.0348(14) Uani 1 1 d . . .
H21 H 0.474187 0.744675 0.488763 0.042 Uiso 1 1 calc R . .
C22 C 0.5487(5) 0.7734(4) 0.3944(3) 0.0225(10) Uani 1 1 d . . .
C23 C 0.6133(5) 0.8351(4) 0.3564(2) 0.0215(10) Uani 1 1 d . . .
H23 H 0.633925 0.825617 0.311015 0.026 Uiso 1 1 calc R . .
C24 C 0.5113(5) 0.6886(3) 0.3651(3) 0.0228(10) Uani 1 1 d . . .
C25 C 0.4500(5) 0.5064(4) 0.1769(3) 0.0293(12) Uani 1 1 d . . .
C26 C 0.4930(5) 0.4202(3) 0.1346(2) 0.0205(10) Uani 1 1 d . . .
C27 C 0.4653(5) 0.4268(4) 0.0680(3) 0.0277(11) Uani 1 1 d . . .
H27 H 0.419651 0.483625 0.050727 0.033 Uiso 1 1 calc R . .
C28 C 0.5061(6) 0.3483(4) 0.0278(3) 0.0296(12) Uani 1 1 d . . .
H28 H 0.487204 0.352251 -0.016281 0.036 Uiso 1 1 calc R . .
C29 C 0.5760(5) 0.2632(4) 0.0538(3) 0.0255(11) Uani 1 1 d . . .
H29 H 0.603113 0.210547 0.027068 0.031 Uiso 1 1 calc R . .
C30 C 0.6049(5) 0.2574(3) 0.1197(2) 0.0213(10) Uani 1 1 d . . .
C31 C 0.5620(5) 0.3351(3) 0.1601(2) 0.0222(10) Uani 1 1 d . . .
H31 H 0.579427 0.330453 0.204431 0.027 Uiso 1 1 calc R . .
C32 C 0.9968(5) 1.0920(4) 0.1946(2) 0.0240(10) Uani 1 1 d . . .
C33 C 1.0932(5) 1.1294(4) 0.1459(3) 0.0249(11) Uani 1 1 d . . .
C34 C 1.1664(6) 1.1916(4) 0.1649(3) 0.0341(13) Uani 1 1 d . . .
H34 H 1.159282 1.209504 0.208936 0.041 Uiso 1 1 calc R . .
C35 C 1.2499(7) 1.2263(6) 0.1176(3) 0.052(2) Uani 1 1 d . . .
H35 H 1.301705 1.265491 0.130692 0.063 Uiso 1 1 calc R . .
C36 C 1.1842(6) 1.1426(4) 0.0319(3) 0.0302(12) Uani 1 1 d . . .
C37 C 1.1025(5) 1.1045(4) 0.0798(2) 0.0234(10) Uani 1 1 d . . .
H37 H 1.054076 1.062263 0.067356 0.028 Uiso 1 1 calc R . .
C38 C 0.8055(5) 0.8842(4) 0.0392(3) 0.0263(11) Uani 1 1 d . . .
C39 C 0.7729(5) 0.4326(4) 0.2858(3) 0.0267(11) Uani 1 1 d . . .
C40 C 0.8750(5) 0.4896(4) 0.2619(3) 0.0282(11) Uani 1 1 d . . .
C41 C 0.8427(5) 0.5889(3) 0.2516(3) 0.0231(10) Uani 1 1 d . . .
H41 H 0.759914 0.620003 0.262453 0.028 Uiso 1 1 calc R . .
C42 C 0.9338(5) 0.6423(3) 0.2251(3) 0.0240(10) Uani 1 1 d . . .
C43 C 1.0578(6) 0.5952(4) 0.2125(4) 0.0400(15) Uani 1 1 d . . .
H43 H 1.119655 0.630059 0.196187 0.048 Uiso 1 1 calc R . .
C44 C 1.0905(6) 0.4969(5) 0.2240(4) 0.0506(19) Uani 1 1 d . . .
H44 H 1.174276 0.466322 0.216067 0.061 Uiso 1 1 calc R . .
C45 C 0.9991(6) 0.4438(4) 0.2473(4) 0.0458(17) Uani 1 1 d . . .
H45 H 1.020954 0.377320 0.253171 0.055 Uiso 1 1 calc R . .
C46 C 0.8936(5) 0.7467(4) 0.2081(3) 0.0227(10) Uani 1 1 d . . .
C47 C 0.2666(8) 0.4223(7) 0.4893(4) 0.062(2) Uani 1 1 d . . .
H47 H 0.308050 0.360319 0.479261 0.075 Uiso 1 1 calc R . .
C48 C 0.1145(11) 0.5210(9) 0.5603(6) 0.096(3) Uani 1 1 d . . .
H48A H 0.174418 0.563176 0.552572 0.143 Uiso 1 1 calc GR . .
H48B H 0.091550 0.513791 0.607387 0.143 Uiso 1 1 calc GR . .
H48C H 0.040516 0.547832 0.538486 0.143 Uiso 1 1 calc GR . .
C49 C 0.1257(11) 0.3473(9) 0.5690(6) 0.106(4) Uani 1 1 d . . .
H49A H 0.153199 0.288874 0.545503 0.160 Uiso 1 1 calc GR . .
H49B H 0.035119 0.362421 0.574087 0.160 Uiso 1 1 calc GR . .
H49C H 0.156531 0.339289 0.612189 0.160 Uiso 1 1 calc GR . .
C54 C 0.6799(5) 0.1649(4) 0.1465(3) 0.0227(10) Uani 1 1 d . . .
C110 C 1.2583(7) 1.2044(6) 0.0516(3) 0.0467(18) Uani 1 1 d . . .
H110 H 1.312919 1.230541 0.020290 0.056 Uiso 1 1 calc R . .
O30 O 0.7433(7) 0.5690(6) 0.0619(4) 0.0941(19) Uani 1 1 d . U .
N2 N 0.8549(8) 0.4213(7) 0.0409(5) 0.0824(19) Uani 1 1 d . U .
C50 C 0.7886(10) 0.4924(8) 0.0806(6) 0.085(2) Uani 1 1 d . U .
H50 H 0.778826 0.478311 0.126293 0.102 Uiso 1 1 calc R . .
C51 C 0.8661(11) 0.4283(9) -0.0277(6) 0.104(3) Uani 1 1 d . U .
H51A H 0.805465 0.396711 -0.044075 0.155 Uiso 1 1 calc GR . .
H51B H 0.949670 0.398162 -0.044570 0.155 Uiso 1 1 calc GR . .
H51C H 0.851057 0.494834 -0.042209 0.155 Uiso 1 1 calc GR . .
C52 C 0.9082(11) 0.3321(9) 0.0745(6) 0.101(2) Uani 1 1 d . U .
H52A H 0.998270 0.325654 0.071700 0.152 Uiso 1 1 calc GR . .
H52B H 0.887074 0.279069 0.053559 0.152 Uiso 1 1 calc GR . .
H52C H 0.874472 0.332451 0.120502 0.152 Uiso 1 1 calc GR . .
O31 O 0.1557(4) 0.8667(4) 0.0247(2) 0.0533(13) Uani 1 1 d . . .
H31A H 0.187015 0.895940 -0.009070 0.064 Uiso 1 1 d R . .
H31B H 0.078665 0.861280 0.027810 0.064 Uiso 1 1 d R . .
O1A O 0.4521(13) 1.0144(9) 0.0669(8) 0.089(5) Uani 0.5 1 d . . P
H1AA H 0.397500 0.981991 0.084076 0.133 Uiso 0.5 1 d DG . P
H1AB H 0.452728 1.016685 0.024650 0.133 Uiso 0.5 1 d G . P

loop_
_atom_site_aniso_label
_atom_site_aniso_U_11
_atom_site_aniso_U_22
_atom_site_aniso_U_33
_atom_site_aniso_U_23
_atom_site_aniso_U_13
_atom_site_aniso_U_12
Gd1 0.02215(13) 0.01637(12) 0.01843(12) -0.00449(10) 0.00061(9) -0.00650(10)
Gd2 0.02045(12) 0.01582(12) 0.01653(12) -0.00028(9) 0.00206(9) -0.00611(9)
Gd3 0.02332(13) 0.01394(12) 0.01556(12) -0.00172(9) 0.00316(9) -0.00620(9)
Gd4 0.02805(14) 0.01653(12) 0.02126(13) -0.00309(10) -0.00358(10) -0.00396(10)
O1 0.031(2) 0.064(3) 0.0241(19) -0.016(2) 0.0017(17) 0.014(2)
O2 0.046(2) 0.037(2) 0.0253(19) -0.0150(18) -0.0122(18) 0.0162(19)
O3 0.031(2) 0.027(2) 0.031(2) -0.0032(17) 0.0013(16) 0.0015(16)
O4 0.0256(19) 0.040(2) 0.0207(17) 0.0019(17) 0.0015(15) -0.0093(17)
O5 0.042(3) 0.025(2) 0.084(4) -0.029(2) 0.007(2) -0.005(2)
O6 0.031(2) 0.035(2) 0.032(2) -0.0057(18) -0.0010(17) -0.0162(18)
O7 0.028(2) 0.033(2) 0.040(2) -0.0141(18) 0.0096(17) -0.0056(17)
O8 0.043(2) 0.0171(18) 0.044(2) -0.0170(17) 0.0073(19) -0.0117(17)
O9 0.068(3) 0.028(2) 0.045(3) 0.011(2) -0.007(2) -0.028(2)
O10 0.049(3) 0.078(4) 0.0197(19) 0.005(2) 0.0013(18) -0.040(3)
O11 0.031(2) 0.034(2) 0.036(2) -0.0103(18) -0.0114(18) -0.0064(18)
O12 0.046(2) 0.0138(17) 0.038(2) -0.0051(16) -0.0010(18) -0.0146(17)
O13 0.034(2) 0.033(2) 0.0182(17) 0.0023(16) -0.0041(15) -0.0013(17)
O14 0.049(3) 0.0214(19) 0.028(2) 0.0022(17) -0.0087(18) 0.0057(18)
O15 0.042(2) 0.0137(17) 0.050(3) -0.0107(17) 0.002(2) -0.0049(17)
O16 0.059(3) 0.063(3) 0.027(2) -0.023(2) -0.009(2) 0.011(3)
O17 0.0252(19) 0.047(2) 0.0224(18) -0.0114(18) 0.0069(15) -0.0143(18)
O18 0.0268(19) 0.032(2) 0.032(2) -0.0081(17) 0.0071(16) -0.0146(17)
O19 0.0247(19) 0.044(2) 0.0273(19) -0.0086(18) 0.0046(16) -0.0107(18)
O20 0.045(2) 0.066(3) 0.0215(19) -0.012(2) 0.0150(17) -0.033(2)
O21 0.031(2) 0.026(2) 0.052(3) 0.0009(19) 0.0049(19) -0.0073(17)
O22 0.051(3) 0.0152(18) 0.059(3) 0.0017(19) 0.015(2) -0.0152(19)
O23 0.0241(19) 0.0201(18) 0.049(2) 0.0061(17) -0.0020(17) -0.0099(15)
O24 0.0270(19) 0.0180(17) 0.051(2) 0.0024(17) -0.0018(18) -0.0078(16)
O25 0.043(2) 0.0241(19) 0.032(2) 0.0006(17) -0.0104(18) 0.0039(18)
O26 0.0234(19) 0.050(3) 0.037(2) 0.018(2) 0.0006(17) -0.0069(19)
O27 0.043(2) 0.062(3) 0.025(2) -0.006(2) 0.0023(18) -0.028(2)
O28 0.027(2) 0.040(2) 0.049(3) -0.008(2) -0.0004(19) -0.0058(18)
O29 0.043(2) 0.038(2) 0.042(2) 0.008(2) 0.007(2) -0.008(2)
N1 0.039(3) 0.068(5) 0.080(5) 0.028(4) 0.011(3) -0.017(3)
C1 0.023(3) 0.032(3) 0.025(3) -0.008(2) 0.000(2) -0.005(2)
C2 0.022(2) 0.023(2) 0.024(2) -0.003(2) -0.002(2) -0.003(2)
C3 0.030(3) 0.032(3) 0.033(3) -0.009(2) -0.006(2) 0.005(2)
C4 0.038(3) 0.035(3) 0.038(3) -0.006(3) -0.012(3) 0.010(3)
C5 0.032(3) 0.033(3) 0.025(3) -0.001(2) -0.007(2) 0.002(2)
C6 0.021(2) 0.024(2) 0.021(2) 0.000(2) -0.0015(19) -0.005(2)
C7 0.022(2) 0.023(2) 0.023(2) 0.001(2) -0.001(2) 0.001(2)
C8 0.016(2) 0.032(3) 0.017(2) -0.002(2) 0.0006(18) -0.007(2)
C9 0.030(3) 0.022(2) 0.031(3) -0.010(2) -0.003(2) -0.007(2)
C10 0.024(3) 0.022(2) 0.037(3) -0.012(2) -0.004(2) -0.006(2)
C11 0.026(3) 0.036(3) 0.058(4) -0.023(3) 0.011(3) -0.006(3)
C12 0.023(3) 0.050(4) 0.061(4) -0.023(3) 0.019(3) -0.015(3)
C13 0.035(3) 0.032(3) 0.050(4) -0.014(3) 0.012(3) -0.019(3)
C14 0.019(2) 0.023(2) 0.029(3) -0.008(2) 0.002(2) -0.008(2)
C15 0.021(2) 0.019(2) 0.029(3) -0.005(2) 0.002(2) -0.003(2)
C16 0.027(3) 0.020(2) 0.023(2) -0.003(2) -0.003(2) -0.004(2)
C17 0.034(3) 0.031(3) 0.023(3) 0.011(2) -0.011(2) -0.020(2)
C18 0.033(3) 0.017(2) 0.016(2) 0.0034(19) 0.004(2) -0.010(2)
C19 0.063(4) 0.024(3) 0.021(3) -0.006(2) 0.003(3) -0.027(3)
C20 0.080(5) 0.032(3) 0.018(3) -0.007(2) 0.011(3) -0.029(3)
C21 0.060(4) 0.028(3) 0.021(3) 0.001(2) 0.006(3) -0.025(3)
C22 0.029(3) 0.018(2) 0.022(2) 0.000(2) -0.001(2) -0.008(2)
C23 0.027(3) 0.023(2) 0.016(2) 0.0016(19) -0.0057(19) -0.009(2)
C24 0.020(2) 0.017(2) 0.032(3) -0.006(2) 0.000(2) -0.0051(19)
C25 0.030(3) 0.029(3) 0.029(3) -0.014(2) -0.002(2) -0.003(2)
C26 0.026(2) 0.017(2) 0.018(2) -0.0060(19) 0.0008(19) -0.003(2)
C27 0.034(3) 0.018(2) 0.029(3) -0.001(2) -0.006(2) 0.002(2)
C28 0.043(3) 0.024(3) 0.019(2) 0.000(2) -0.008(2) 0.001(2)
C29 0.032(3) 0.015(2) 0.028(3) -0.008(2) -0.005(2) 0.003(2)
C30 0.030(3) 0.013(2) 0.019(2) -0.0017(19) -0.002(2) 0.000(2)
C31 0.029(3) 0.020(2) 0.017(2) -0.0046(19) -0.003(2) -0.001(2)
C32 0.021(2) 0.031(3) 0.021(2) -0.004(2) -0.002(2) -0.004(2)
C33 0.026(3) 0.031(3) 0.021(2) -0.006(2) 0.004(2) -0.014(2)
C34 0.041(3) 0.042(3) 0.025(3) -0.016(3) 0.005(2) -0.022(3)
C35 0.063(5) 0.077(5) 0.032(3) -0.023(3) 0.018(3) -0.056(4)
C36 0.039(3) 0.033(3) 0.021(2) -0.006(2) 0.005(2) -0.016(3)
C37 0.025(2) 0.026(3) 0.021(2) -0.008(2) 0.003(2) -0.011(2)
C38 0.034(3) 0.027(3) 0.020(2) -0.003(2) -0.001(2) -0.009(2)
C39 0.036(3) 0.019(2) 0.026(3) 0.005(2) -0.001(2) -0.012(2)
C40 0.033(3) 0.019(2) 0.035(3) 0.001(2) -0.004(2) -0.011(2)
C41 0.027(3) 0.013(2) 0.028(3) 0.000(2) 0.003(2) -0.005(2)
C42 0.026(3) 0.016(2) 0.031(3) -0.002(2) -0.001(2) -0.006(2)
C43 0.024(3) 0.027(3) 0.069(4) 0.001(3) 0.001(3) -0.010(2)
C44 0.024(3) 0.028(3) 0.096(6) -0.001(4) 0.011(3) -0.005(3)
C45 0.033(3) 0.017(3) 0.084(5) 0.002(3) -0.003(3) 0.002(2)
C46 0.024(2) 0.018(2) 0.026(2) 0.001(2) -0.001(2) -0.004(2)
C47 0.052(4) 0.066(5) 0.063(5) 0.025(5) 0.008(4) -0.012(4)
C48 0.090(8) 0.098(9) 0.093(8) -0.018(7) 0.009(6) -0.010(7)
C49 0.102(8) 0.117(10) 0.105(9) 0.057(8) 0.007(7) -0.060(8)
C54 0.026(2) 0.018(2) 0.023(2) 0.001(2) 0.000(2) -0.004(2)
C110 0.054(4) 0.073(5) 0.025(3) -0.015(3) 0.017(3) -0.048(4)
O30 0.081(4) 0.094(4) 0.099(4) -0.019(4) -0.011(3) 0.012(3)
N2 0.063(4) 0.085(4) 0.099(4) -0.023(4) -0.015(4) -0.001(3)
C50 0.067(4) 0.084(5) 0.103(5) -0.015(4) -0.024(4) 0.002(4)
C51 0.087(5) 0.108(5) 0.111(5) -0.025(5) -0.006(5) -0.002(4)
C52 0.081(5) 0.099(5) 0.118(5) -0.019(5) -0.011(4) 0.001(4)
O31 0.039(3) 0.073(4) 0.041(3) 0.018(3) -0.003(2) 0.000(2)
O1A 0.082(9) 0.045(7) 0.131(12) 0.016(8) -0.031(9) 0.016(6)

loop_
_atom_type_symbol
_atom_type_description
_atom_type_scat_dispersion_real
_atom_type_scat_dispersion_imag
_atom_type_scat_source
C C 0.0033 0.0016 'International Tables Vol C Tables 4.2.6.8 and 6.1.1.4'
H H 0.0000 0.0000 'International Tables Vol C Tables 4.2.6.8 and 6.1.1.4'
Gd Gd -0.1653 3.9035 'International Tables Vol C Tables 4.2.6.8 and 6.1.1.4'
N N 0.0061 0.0033 'International Tables Vol C Tables 4.2.6.8 and 6.1.1.4'
O O 0.0106 0.0060 'International Tables Vol C Tables 4.2.6.8 and 6.1.1.4'

loop_
_geom_angle_atom_site_label_1
_geom_angle_atom_site_label_2
_geom_angle_atom_site_label_3
_geom_angle
_geom_angle_site_symmetry_1
_geom_angle_site_symmetry_3
O4 Gd1 O11 77.05(13) . .
O4 Gd1 O15 92.31(15) . .
O4 Gd1 O26 70.41(13) . .
O4 Gd1 O27 138.89(14) . .
O4 Gd1 O28 149.70(15) . .
O8 Gd1 O4 93.28(15) . .
O8 Gd1 O11 79.94(14) . .
O8 Gd1 O15 172.90(15) . .
O8 Gd1 O26 92.45(16) . .
O8 Gd1 O27 76.68(15) . .
O8 Gd1 O28 100.57(15) . .
O11 Gd1 O27 137.42(13) . .
O15 Gd1 O11 105.62(14) . .
O15 Gd1 O26 85.30(15) . .
O15 Gd1 O27 96.22(15) . .
O26 Gd1 O11 146.09(15) . .
O26 Gd1 O27 70.34(14) . .
O28 Gd1 O11 79.01(15) . .
O28 Gd1 O15 76.53(15) . .
O28 Gd1 O26 134.86(15) . .
O28 Gd1 O27 71.05(16) . .
O7 Gd2 O14 77.19(15) . 1_565
O7 Gd2 O19 124.91(13) . .
O7 Gd2 O20 77.08(14) . .
O7 Gd2 O23 131.62(13) . .
O7 Gd2 O24 81.29(14) . .
O10 Gd2 O7 76.84(15) . .
O10 Gd2 O14 115.10(17) . 1_565
O10 Gd2 O19 158.21(14) . .
O10 Gd2 O20 145.25(14) . .
O10 Gd2 O23 85.39(17) . .
O10 Gd2 O24 81.13(17) . .
O14 Gd2 O19 75.14(14) 1_565 .
O14 Gd2 O20 80.64(15) 1_565 .
O14 Gd2 O23 149.51(14) 1_565 .
O18 Gd2 O7 141.66(14) . .
O18 Gd2 O10 82.47(14) . .
O18 Gd2 O14 83.06(14) . 1_565
O18 Gd2 O19 79.75(13) . .
O18 Gd2 O20 131.65(13) . .
O18 Gd2 O23 77.34(13) . .
O18 Gd2 O24 127.01(13) . .
O19 Gd2 O20 52.12(12) . .
O19 Gd2 O23 78.53(14) . .
O20 Gd2 O23 95.16(15) . .
O24 Gd2 O14 148.72(13) . 1_565
O24 Gd2 O19 99.71(15) . .
O24 Gd2 O20 72.56(15) . .
O24 Gd2 O23 51.41(12) . .
O1 Gd3 O2 52.74(14) . .
O6 Gd3 O1 127.85(13) 2_676 .
O6 Gd3 O2 77.53(13) 2_676 .
O9 Gd3 O1 76.85(17) 2_676 .
O9 Gd3 O2 84.50(16) 2_676 .
O9 Gd3 O6 84.58(16) 2_676 2_676
O9 Gd3 O13 96.27(15) 2_676 2_666
O13 Gd3 O1 148.64(14) 2_666 .
O13 Gd3 O2 158.20(13) 2_666 .
O13 Gd3 O6 80.85(14) 2_666 2_676
O17 Gd3 O1 76.55(13) 2_676 .
O17 Gd3 O2 123.75(14) 2_676 .
O17 Gd3 O6 155.20(13) 2_676 2_676
O17 Gd3 O9 108.27(17) 2_676 2_676
O17 Gd3 O13 76.79(13) 2_676 2_666
O22 Gd3 O1 101.15(17) 2_666 .
O22 Gd3 O2 80.95(16) 2_666 .
O22 Gd3 O6 83.38(15) 2_666 2_676
O22 Gd3 O9 162.81(18) 2_666 2_676
O22 Gd3 O13 93.89(15) 2_666 2_666
O22 Gd3 O17 87.53(16) 2_666 2_676
O3 Gd4 O5 94.96(15) . 1_545
O3 Gd4 O12 77.45(14) . .
O3 Gd4 O21 137.98(14) . .
O3 Gd4 O25 134.53(14) . .
O3 Gd4 O29 69.42(14) . .
O5 Gd4 O21 117.82(16) 1_545 .
O5 Gd4 O25 89.37(16) 1_545 .
O5 Gd4 O29 74.07(17) 1_545 .
O12 Gd4 O5 152.54(17) . 1_545
O12 Gd4 O21 82.79(15) . .
O12 Gd4 O25 78.27(13) . .
O12 Gd4 O29 78.58(15) . .
O16 Gd4 O3 82.32(16) . .
O16 Gd4 O5 84.6(2) . 1_545
O16 Gd4 O12 119.71(17) . .
O16 Gd4 O21 75.91(17) . .
O16 Gd4 O25 143.11(16) . .
O16 Gd4 O29 142.42(16) . .
O21 Gd4 O25 74.96(15) . .
O21 Gd4 O29 141.50(15) . .
O25 Gd4 O29 68.44(15) . .
C1 O1 Gd3 94.9(3) . .
C1 O2 Gd3 92.6(3) . .
C8 O3 Gd4 142.2(4) . .
C8 O4 Gd1 134.2(3) . .
C9 O5 Gd4 115.4(4) . 1_565
C9 O6 Gd3 157.6(4) . 2_676
C16 O7 Gd2 159.5(4) . .
C16 O8 Gd1 156.1(4) . .
C17 O9 Gd3 123.3(4) . 2_676
C17 O10 Gd2 153.9(4) . .
C24 O11 Gd1 157.0(4) . .
C24 O12 Gd4 111.7(3) . .
C54 O13 Gd3 166.3(3) . 2_666
C54 O14 Gd2 112.7(3) . 1_545
C25 O15 Gd1 121.2(3) . .
C25 O16 Gd4 174.6(4) . .
C32 O17 Gd3 137.2(3) . 2_676
C32 O18 Gd2 147.2(4) . .
C38 O19 Gd2 94.6(3) . .
C38 O20 Gd2 94.2(3) . .
C39 O21 Gd4 154.4(4) . .
C39 O22 Gd3 147.4(4) . 2_666
C46 O23 Gd2 91.0(3) . .
C46 O24 Gd2 98.1(3) . .
Gd4 O25 H25A 120.0 . .
Gd4 O25 H25B 120.0 . .
H25A O25 H25B 120.0 . .
Gd1 O26 H26A 120.0 . .
Gd1 O26 H26B 119.9 . .
H26A O26 H26B 120.0 . .
Gd1 O27 H27A 120.0 . .
Gd1 O27 H27B 120.0 . .
H27A O27 H27B 120.0 . .
Gd1 O28 H28A 120.1 . .
Gd1 O28 H28B 119.9 . .
H28A O28 H28B 120.0 . .
C47 O29 Gd4 135.0(6) . .
C47 N1 C48 115.4(8) . .
C47 N1 C49 131.3(10) . .
C49 N1 C48 112.3(9) . .
O1 C1 O2 119.2(5) . .
O1 C1 C2 120.6(5) . .
O2 C1 C2 120.1(5) . .
C3 C2 C1 117.8(5) . .
C7 C2 C1 122.4(5) . .
C7 C2 C3 119.8(5) . .
C2 C3 H3 119.9 . .
C4 C3 C2 120.1(6) . .
C4 C3 H3 119.9 . .
C3 C4 H4 120.0 . .
C5 C4 C3 120.0(5) . .
C5 C4 H4 120.0 . .
C4 C5 H5 119.9 . .
C4 C5 C6 120.1(5) . .
C6 C5 H5 119.9 . .
C5 C6 C8 120.4(4) . .
C7 C6 C5 120.0(5) . .
C7 C6 C8 119.4(4) . .
C2 C7 C6 119.8(5) . .
C2 C7 H7 120.1 . .
C6 C7 H7 120.1 . .
O3 C8 O4 124.3(5) . .
O3 C8 C6 119.4(4) . .
O4 C8 C6 116.4(5) . .
O5 C9 O6 123.3(5) . .
O5 C9 C10 117.0(5) . .
O6 C9 C10 119.6(5) . .
C11 C10 C9 120.5(5) . .
C15 C10 C9 120.0(5) . .
C15 C10 C11 119.6(5) . .
C10 C11 H11 119.9 . .
C12 C11 C10 120.2(6) . .
C12 C11 H11 119.9 . .
C11 C12 H12 119.8 . .
C11 C12 C13 120.5(6) . .
C13 C12 H12 119.8 . .
C12 C13 H13 120.2 . .
C14 C13 C12 119.5(5) . .
C14 C13 H13 120.2 . .
C13 C14 C15 120.1(5) . .
C13 C14 C16 120.3(5) . .
C15 C14 C16 119.5(5) . .
C10 C15 C14 120.1(5) . .
C10 C15 H15 120.0 . .
C14 C15 H15 120.0 . .
O7 C16 C14 119.3(5) . .
O8 C16 O7 122.9(5) . .
O8 C16 C14 117.8(5) . .
O9 C17 O10 124.3(5) . .
O9 C17 C18 116.6(5) . .
O10 C17 C18 119.1(5) . .
C19 C18 C17 119.3(4) . .
C23 C18 C17 121.4(4) . .
C23 C18 C19 119.3(4) . .
C18 C19 H19 120.1 . .
C20 C19 C18 119.9(5) . .
C20 C19 H19 120.1 . .
C19 C20 H20 119.9 . .
C21 C20 C19 120.2(5) . .
C21 C20 H20 119.9 . .
C20 C21 H21 120.2 . .
C20 C21 C22 119.7(5) . .
C22 C21 H21 120.2 . .
C21 C22 C24 117.8(5) . .
C23 C22 C21 120.2(5) . .
C23 C22 C24 122.0(5) . .
C18 C23 H23 119.7 . .
C22 C23 C18 120.7(5) . .
C22 C23 H23 119.7 . .
O11 C24 O12 124.0(5) . .
O11 C24 C22 120.5(5) . .
O12 C24 C22 115.5(4) . .
O15 C25 C26 118.1(5) . .
O16 C25 O15 123.9(5) . .
O16 C25 C26 118.0(5) . .
C27 C26 C25 119.1(4) . .
C31 C26 C25 121.1(4) . .
C31 C26 C27 119.8(5) . .
C26 C27 H27 120.1 . .
C28 C27 C26 119.9(4) . .
C28 C27 H27 120.1 . .
C27 C28 H28 120.1 . .
C27 C28 C29 119.8(5) . .
C29 C28 H28 120.1 . .
C28 C29 H29 119.9 . .
C30 C29 C28 120.2(5) . .
C30 C29 H29 119.9 . .
C29 C30 C54 119.0(4) . .
C31 C30 C29 120.0(4) . .
C31 C30 C54 121.0(4) . .
C26 C31 H31 119.8 . .
C30 C31 C26 120.3(4) . .
C30 C31 H31 119.8 . .
O17 C32 C33 118.4(5) . .
O18 C32 O17 124.7(5) . .
O18 C32 C33 116.9(5) . .
C34 C33 C32 121.7(5) . .
C37 C33 C32 118.1(4) . .
C37 C33 C34 120.1(5) . .
C33 C34 H34 120.4 . .
C35 C34 C33 119.2(5) . .
C35 C34 H34 120.4 . .
C34 C35 H35 119.2 . .
C110 C35 C34 121.6(5) . .
C110 C35 H35 119.2 . .
C37 C36 C38 120.4(5) . 2_775
C37 C36 C110 119.2(5) . .
C110 C36 C38 120.4(5) . 2_775
C33 C37 C36 120.3(5) . .
C33 C37 H37 119.9 . .
C36 C37 H37 119.9 . .
O19 C38 C36 119.0(5) . 2_775
O20 C38 O19 119.1(5) . .
O20 C38 C36 121.9(5) . 2_775
O21 C39 O22 125.2(5) . .
O21 C39 C40 119.5(5) . .
O22 C39 C40 115.3(5) . .
C41 C40 C39 119.5(5) . .
C45 C40 C39 120.9(5) . .
C45 C40 C41 119.5(5) . .
C40 C41 H41 119.7 . .
C40 C41 C42 120.6(5) . .
C42 C41 H41 119.7 . .
C41 C42 C46 119.2(5) . .
C43 C42 C41 118.7(5) . .
C43 C42 C46 122.0(5) . .
C42 C43 H43 119.6 . .
C44 C43 C42 120.7(5) . .
C44 C43 H43 119.6 . .
C43 C44 H44 119.9 . .
C43 C44 C45 120.3(6) . .
C45 C44 H44 119.9 . .
C40 C45 H45 120.0 . .
C44 C45 C40 120.0(5) . .
C44 C45 H45 120.0 . .
O23 C46 O24 119.5(4) . .
O23 C46 C42 122.5(5) . .
O24 C46 C42 118.0(4) . .
O29 C47 N1 134.9(10) . .
O29 C47 H47 112.5 . .
N1 C47 H47 112.5 . .
N1 C48 H48A 109.5 . .
N1 C48 H48B 109.5 . .
N1 C48 H48C 109.5 . .
H48A C48 H48B 109.5 . .
H48A C48 H48C 109.5 . .
H48B C48 H48C 109.5 . .
N1 C49 H49A 109.5 . .
N1 C49 H49B 109.5 . .
N1 C49 H49C 109.5 . .
H49A C49 H49B 109.5 . .
H49A C49 H49C 109.5 . .
H49B C49 H49C 109.5 . .
O13 C54 C30 118.6(5) . .
O14 C54 O13 121.4(4) . .
O14 C54 C30 119.9(4) . .
C35 C110 C36 119.6(5) . .
C35 C110 H110 120.2 . .
C36 C110 H110 120.2 . .
C50 N2 C51 123.9(10) . .
C50 N2 C52 116.5(10) . .
C51 N2 C52 119.5(10) . .
O30 C50 N2 125.2(12) . .
O30 C50 H50 117.4 . .
N2 C50 H50 117.4 . .
N2 C51 H51A 109.5 . .
N2 C51 H51B 109.5 . .
N2 C51 H51C 109.5 . .
H51A C51 H51B 109.5 . .
H51A C51 H51C 109.5 . .
H51B C51 H51C 109.5 . .
N2 C52 H52A 109.5 . .
N2 C52 H52B 109.5 . .
N2 C52 H52C 109.5 . .
H52A C52 H52B 109.5 . .
H52A C52 H52C 109.5 . .
H52B C52 H52C 109.5 . .
H31A O31 H31B 120.0 . .
H1AA O1A H1AB 109.5 . .

loop_
_geom_bond_atom_site_label_1
_geom_bond_atom_site_label_2
_geom_bond_distance
_geom_bond_site_symmetry_2
Gd1 O4 2.287(4) .
Gd1 O8 2.262(4) .
Gd1 O11 2.443(4) .
Gd1 O15 2.363(4) .
Gd1 O26 2.386(4) .
Gd1 O27 2.472(4) .
Gd1 O28 2.343(4) .
Gd2 O7 2.327(4) .
Gd2 O10 2.312(4) .
Gd2 O14 2.439(4) 1_565
Gd2 O18 2.305(4) .
Gd2 O19 2.475(4) .
Gd2 O20 2.501(4) .
Gd2 O23 2.594(4) .
Gd2 O24 2.429(4) .
Gd3 O1 2.422(4) .
Gd3 O2 2.460(4) .
Gd3 O6 2.385(4) 2_676
Gd3 O9 2.318(4) 2_676
Gd3 O13 2.339(3) 2_666
Gd3 O17 2.307(4) 2_676
Gd3 O22 2.281(4) 2_666
Gd4 O3 2.338(4) .
Gd4 O5 2.354(4) 1_545
Gd4 O12 2.350(4) .
Gd4 O16 2.286(4) .
Gd4 O21 2.369(4) .
Gd4 O25 2.396(4) .
Gd4 O29 2.492(5) .
O1 C1 1.248(7) .
O2 C1 1.267(6) .
O3 C8 1.252(6) .
O4 C8 1.262(6) .
O5 C9 1.250(7) .
O6 C9 1.254(7) .
O7 C16 1.263(7) .
O8 C16 1.260(6) .
O9 C17 1.254(7) .
O10 C17 1.263(7) .
O11 C24 1.250(6) .
O12 C24 1.272(6) .
O13 C54 1.273(6) .
O14 C54 1.264(6) .
O15 C25 1.269(7) .
O16 C25 1.258(7) .
O17 C32 1.262(6) .
O18 C32 1.250(6) .
O19 C38 1.282(6) .
O20 C38 1.253(7) .
O21 C39 1.233(7) .
O22 C39 1.256(7) .
O23 C46 1.250(6) .
O24 C46 1.278(6) .
O25 H25A 0.8499 .
O25 H25B 0.8501 .
O26 H26A 0.8501 .
O26 H26B 0.8499 .
O27 H27A 0.8499 .
O27 H27B 0.8501 .
O28 H28A 0.8502 .
O28 H28B 0.8500 .
O29 C47 1.200(8) .
N1 C47 1.263(10) .
N1 C48 1.525(13) .
N1 C49 1.412(10) .
C1 C2 1.501(7) .
C2 C3 1.408(7) .
C2 C7 1.384(7) .
C3 H3 0.9300 .
C3 C4 1.388(8) .
C4 H4 0.9300 .
C4 C5 1.382(9) .
C5 H5 0.9300 .
C5 C6 1.400(7) .
C6 C7 1.399(7) .
C6 C8 1.497(7) .
C7 H7 0.9300 .
C9 C10 1.510(7) .
C10 C11 1.395(8) .
C10 C15 1.395(7) .
C11 H11 0.9300 .
C11 C12 1.379(9) .
C12 H12 0.9300 .
C12 C13 1.400(9) .
C13 H13 0.9300 .
C13 C14 1.388(8) .
C14 C15 1.395(7) .
C14 C16 1.475(7) .
C15 H15 0.9300 .
C17 C18 1.492(7) .
C18 C19 1.402(7) .
C18 C23 1.398(7) .
C19 H19 0.9300 .
C19 C20 1.394(8) .
C20 H20 0.9300 .
C20 C21 1.389(7) .
C21 H21 0.9300 .
C21 C22 1.403(7) .
C22 C23 1.373(7) .
C22 C24 1.512(7) .
C23 H23 0.9300 .
C25 C26 1.502(7) .
C26 C27 1.404(7) .
C26 C31 1.394(7) .
C27 H27 0.9300 .
C27 C28 1.390(8) .
C28 H28 0.9300 .
C28 C29 1.402(7) .
C29 H29 0.9300 .
C29 C30 1.393(7) .
C30 C31 1.386(7) .
C30 C54 1.508(6) .
C31 H31 0.9300 .
C32 C33 1.506(7) .
C33 C34 1.390(7) .
C33 C37 1.389(7) .
C34 H34 0.9300 .
C34 C35 1.379(8) .
C35 H35 0.9300 .
C35 C110 1.375(8) .
C36 C37 1.396(7) .
C36 C38 1.493(7) 2_775
C36 C110 1.398(8) .
C37 H37 0.9300 .
C39 C40 1.515(7) .
C40 C41 1.393(7) .
C40 C45 1.386(8) .
C41 H41 0.9300 .
C41 C42 1.402(7) .
C42 C43 1.385(8) .
C42 C46 1.491(6) .
C43 H43 0.9300 .
C43 C44 1.382(8) .
C44 H44 0.9300 .
C44 C45 1.385(9) .
C45 H45 0.9300 .
C47 H47 0.9300 .
C48 H48A 0.9600 .
C48 H48B 0.9600 .
C48 H48C 0.9600 .
C49 H49A 0.9600 .
C49 H49B 0.9600 .
C49 H49C 0.9600 .
C110 H110 0.9300 .
O30 C50 1.162(12) .
N2 C50 1.366(14) .
N2 C51 1.376(14) .
N2 C52 1.448(13) .
C50 H50 0.9300 .
C51 H51A 0.9600 .
C51 H51B 0.9600 .
C51 H51C 0.9600 .
C52 H52A 0.9600 .
C52 H52B 0.9600 .
C52 H52C 0.9600 .
O31 H31A 0.8500 .
O31 H31B 0.8499 .
O1A H1AA 0.8500 .
O1A H1AB 0.8504 .

loop_
_geom_torsion_atom_site_label_1
_geom_torsion_atom_site_label_2
_geom_torsion_atom_site_label_3
_geom_torsion_atom_site_label_4
_geom_torsion
_geom_torsion_site_symmetry_1
_geom_torsion_site_symmetry_4
Gd1 O4 C8 O3 -56.8(7) . .
Gd1 O4 C8 C6 121.5(5) . .
Gd1 O8 C16 O7 -5.7(13) . .
Gd1 O8 C16 C14 175.4(7) . .
Gd1 O11 C24 O12 110.2(9) . .
Gd1 O11 C24 C22 -71.9(11) . .
Gd1 O15 C25 O16 23.5(8) . .
Gd1 O15 C25 C26 -156.7(4) . .
Gd2 O7 C16 O8 -70.9(12) . .
Gd2 O7 C16 C14 108.0(10) . .
Gd2 O10 C17 O9 -88.4(10) . .
Gd2 O10 C17 C18 92.0(10) . .
Gd2 O14 C54 O13 9.6(6) 1_545 .
Gd2 O14 C54 C30 -167.9(4) 1_545 .
Gd2 O18 C32 O17 42.9(9) . .
Gd2 O18 C32 C33 -137.0(5) . .
Gd2 O19 C38 O20 -1.6(6) . .
Gd2 O19 C38 C36 177.4(4) . 2_775
Gd2 O20 C38 O19 1.6(6) . .
Gd2 O20 C38 C36 -177.4(5) . 2_775
Gd2 O23 C46 O24 -0.4(5) . .
Gd2 O23 C46 C42 178.5(5) . .
Gd2 O24 C46 O23 0.4(6) . .
Gd2 O24 C46 C42 -178.6(4) . .
Gd3 O1 C1 O2 7.5(6) . .
Gd3 O1 C1 C2 -169.3(4) . .
Gd3 O2 C1 O1 -7.4(6) . .
Gd3 O2 C1 C2 169.5(4) . .
Gd3 O6 C9 O5 166.5(7) 2_676 .
Gd3 O6 C9 C10 -14.0(13) 2_676 .
Gd3 O9 C17 O10 7.6(8) 2_676 .
Gd3 O9 C17 C18 -172.8(3) 2_676 .
Gd3 O13 C54 O14 145.7(13) 2_666 .
Gd3 O13 C54 C30 -36.8(18) 2_666 .
Gd3 O17 C32 O18 -47.2(8) 2_676 .
Gd3 O17 C32 C33 132.6(4) 2_676 .
Gd3 O22 C39 O21 -28.6(11) 2_666 .
Gd3 O22 C39 C40 152.6(6) 2_666 .
Gd4 O3 C8 O4 60.6(8) . .
Gd4 O3 C8 C6 -117.7(5) . .
Gd4 O5 C9 O6 5.2(8) 1_565 .
Gd4 O5 C9 C10 -174.3(4) 1_565 .
Gd4 O12 C24 O11 3.5(7) . .
Gd4 O12 C24 C22 -174.5(3) . .
Gd4 O21 C39 O22 -12.4(13) . .
Gd4 O21 C39 C40 166.4(6) . .
Gd4 O29 C47 N1 -158.5(8) . .
O1 C1 C2 C3 8.4(8) . .
O1 C1 C2 C7 -173.6(5) . .
O2 C1 C2 C3 -168.4(5) . .
O2 C1 C2 C7 9.7(8) . .
O5 C9 C10 C11 -22.9(8) . .
O5 C9 C10 C15 158.1(5) . .
O6 C9 C10 C11 157.6(6) . .
O6 C9 C10 C15 -21.5(8) . .
O9 C17 C18 C19 -20.3(8) . .
O9 C17 C18 C23 156.9(5) . .
O10 C17 C18 C19 159.3(5) . .
O10 C17 C18 C23 -23.5(8) . .
O15 C25 C26 C27 -12.9(8) . .
O15 C25 C26 C31 165.6(5) . .
O16 C25 C26 C27 166.9(5) . .
O16 C25 C26 C31 -14.6(8) . .
O17 C32 C33 C34 17.5(8) . .
O17 C32 C33 C37 -158.9(5) . .
O18 C32 C33 C34 -162.7(5) . .
O18 C32 C33 C37 21.0(7) . .
O21 C39 C40 C41 -18.4(8) . .
O21 C39 C40 C45 164.5(6) . .
O22 C39 C40 C41 160.5(5) . .
O22 C39 C40 C45 -16.6(8) . .
C1 C2 C3 C4 173.2(5) . .
C1 C2 C7 C6 -175.4(5) . .
C2 C3 C4 C5 3.5(10) . .
C3 C2 C7 C6 2.5(8) . .
C3 C4 C5 C6 0.2(10) . .
C4 C5 C6 C7 -2.6(9) . .
C4 C5 C6 C8 -178.9(5) . .
C5 C6 C7 C2 1.2(8) . .
C5 C6 C8 O3 -154.0(5) . .
C5 C6 C8 O4 27.5(7) . .
C7 C2 C3 C4 -4.9(9) . .
C7 C6 C8 O3 29.6(7) . .
C7 C6 C8 O4 -148.8(5) . .
C8 C6 C7 C2 177.5(5) . .
C9 C10 C11 C12 -177.1(6) . .
C9 C10 C15 C14 177.8(5) . .
C10 C11 C12 C13 -1.9(11) . .
C11 C10 C15 C14 -1.2(8) . .
C11 C12 C13 C14 1.2(11) . .
C12 C13 C14 C15 -0.4(9) . .
C12 C13 C14 C16 -178.7(6) . .
C13 C14 C15 C10 0.5(8) . .
C13 C14 C16 O7 174.9(5) . .
C13 C14 C16 O8 -6.1(8) . .
C15 C10 C11 C12 1.9(10) . .
C15 C14 C16 O7 -3.4(7) . .
C15 C14 C16 O8 175.6(5) . .
C16 C14 C15 C10 178.8(5) . .
C17 C18 C19 C20 175.6(6) . .
C17 C18 C23 C22 -176.0(5) . .
C18 C19 C20 C21 1.4(11) . .
C19 C18 C23 C22 1.2(8) . .
C19 C20 C21 C22 -0.6(11) . .
C20 C21 C22 C23 0.1(9) . .
C20 C21 C22 C24 178.6(6) . .
C21 C22 C23 C18 -0.4(8) . .
C21 C22 C24 O11 159.9(5) . .
C21 C22 C24 O12 -22.0(7) . .
C23 C18 C19 C20 -1.7(9) . .
C23 C22 C24 O11 -21.6(8) . .
C23 C22 C24 O12 156.5(5) . .
C24 C22 C23 C18 -178.9(5) . .
C25 C26 C27 C28 178.9(5) . .
C25 C26 C31 C30 -177.7(5) . .
C26 C27 C28 C29 -0.7(9) . .
C27 C26 C31 C30 0.9(8) . .
C27 C28 C29 C30 -0.3(9) . .
C28 C29 C30 C31 1.5(8) . .
C28 C29 C30 C54 179.8(5) . .
C29 C30 C31 C26 -1.8(8) . .
C29 C30 C54 O13 177.4(5) . .
C29 C30 C54 O14 -5.1(8) . .
C31 C26 C27 C28 0.4(8) . .
C31 C30 C54 O13 -4.3(8) . .
C31 C30 C54 O14 173.2(5) . .
C32 C33 C34 C35 -177.6(6) . .
C32 C33 C37 C36 175.7(5) . .
C33 C34 C35 C110 3.0(12) . .
C34 C33 C37 C36 -0.8(9) . .
C34 C35 C110 C36 -2.4(13) . .
C37 C33 C34 C35 -1.3(10) . .
C37 C36 C110 C35 0.3(11) . .
C38 C36 C37 C33 179.9(5) 2_775 .
C38 C36 C110 C35 -178.4(7) 2_775 .
C39 C40 C41 C42 -175.5(5) . .
C39 C40 C45 C44 178.5(6) . .
C40 C41 C42 C43 -3.2(8) . .
C40 C41 C42 C46 173.6(5) . .
C41 C40 C45 C44 1.3(10) . .
C41 C42 C43 C44 1.9(10) . .
C41 C42 C46 O23 169.6(5) . .
C41 C42 C46 O24 -11.5(7) . .
C42 C43 C44 C45 1.1(12) . .
C43 C42 C46 O23 -13.7(8) . .
C43 C42 C46 O24 165.2(6) . .
C43 C44 C45 C40 -2.7(12) . .
C45 C40 C41 C42 1.6(8) . .
C46 C42 C43 C44 -174.8(6) . .
C48 N1 C47 O29 -10.2(15) . .
C49 N1 C47 O29 -177.1(10) . .
C54 C30 C31 C26 179.9(5) . .
C110 C36 C37 C33 1.3(9) . .
C51 N2 C50 O30 -6.8(18) . .
C52 N2 C50 O30 177.5(10) . .
